data_4113147
loop_
_publ_author_name
'William J. Evans'
'David S. Lee'
'Daniel B. Rego'
'Jeremy M. Perotti'
'Stosh A. Kozimor'
'Ericka K. Moore'
'Joseph W. Ziller'

_publ_section_title
;
 Expanding Dinitrogen Reduction Chemistry to Trivalent Lanthanides via the
 LnZ3/Alkali Metal Reduction System: Evaluation of the Generality of
 Forming Ln2(\m-\h2:\h2-N2) Complexes via LnZ3/K
;
_journal_name_full 'Journal of the American Chemical Society'
_journal_page_first 14574
_journal_page_last 14582
_journal_paper_doi 10.1021/ja046047s
_journal_volume 126
_journal_year 2004
_chemical_formula_sum 'C48 H120 K N4 O6 Pr Si8'
_chemical_formula_weight 1254.21
_chemical_name_systematic
; 
 ? 
;
_space_group_IT_number 15
_symmetry_cell_setting monoclinic
_symmetry_space_group_name_Hall '-C 2yc'
_symmetry_space_group_name_H-M 'C 1 2/c 1'
_atom_sites_solution_hydrogens geom
_atom_sites_solution_primary direct
_atom_sites_solution_secondary difmap
_audit_creation_method SHELXLTL
_cell_angle_alpha 90.00
_cell_angle_beta 91.169(2)
_cell_angle_gamma 90.00
_cell_formula_units_Z 8
_cell_length_a 26.627(3)
_cell_length_b 30.590(3)
_cell_length_c 17.3452(19)
_cell_measurement_temperature 183(2)
_cell_volume 14125(3)
_computing_cell_refinement 'Bruker SMART/SAINT'
_computing_data_collection 'Bruker SMART'
_computing_data_reduction 'Bruker SAINT'
_computing_molecular_graphics 'Bruker SHELXTL'
_computing_publication_material 'Bruker SHELXTL'
_computing_structure_refinement 'Bruker SHELXTL'
_computing_structure_solution 'Bruker SHELXTL'
_diffrn_ambient_temperature 183(2)
_diffrn_measured_fraction_theta_full 0.999
_diffrn_measured_fraction_theta_max 0.999
_diffrn_measurement_device_type 'CCD area detector'
_diffrn_measurement_method 'omega scans'
_diffrn_radiation_monochromator graphite
_diffrn_radiation_source 'sealed tube'
_diffrn_radiation_type MoK\a
_diffrn_radiation_wavelength 0.71073
_diffrn_reflns_av_R_equivalents 0.0737
_diffrn_reflns_av_sigmaI/netI 0.0549
_diffrn_reflns_limit_h_max 31
_diffrn_reflns_limit_h_min -31
_diffrn_reflns_limit_k_max 35
_diffrn_reflns_limit_k_min -35
_diffrn_reflns_limit_l_max 20
_diffrn_reflns_limit_l_min -20
_diffrn_reflns_number 58719
_diffrn_reflns_theta_full 24.71
_diffrn_reflns_theta_max 24.71
_diffrn_reflns_theta_min 1.01
_diffrn_standards_decay_% '< 1.0'
_diffrn_standards_interval_count 'initial 50 frames recollected'
_diffrn_standards_number '50 frames'
_exptl_absorpt_coefficient_mu 0.925
_exptl_absorpt_correction_T_max 0.8439
_exptl_absorpt_correction_T_min 0.7500
_exptl_absorpt_correction_type multi-scan
_exptl_absorpt_process_details 'Bruker SADABS'
_exptl_crystal_colour 'light yellow'
_exptl_crystal_density_diffrn 1.180
_exptl_crystal_density_meas ?
_exptl_crystal_description irregular
_exptl_crystal_F_000 5392
_exptl_crystal_size_max 0.33
_exptl_crystal_size_mid 0.20
_exptl_crystal_size_min 0.19
_refine_diff_density_max 3.272
_refine_diff_density_min -1.278
_refine_diff_density_rms 0.170
_refine_ls_extinction_method none
_refine_ls_goodness_of_fit_ref 1.071
_refine_ls_hydrogen_treatment mconstr
_refine_ls_matrix_type full
_refine_ls_number_parameters 446
_refine_ls_number_reflns 12035
_refine_ls_number_restraints 294
_refine_ls_restrained_S_all 1.067
_refine_ls_R_factor_all 0.1260
_refine_ls_R_factor_gt 0.0904
_refine_ls_shift/su_max 0.034
_refine_ls_shift/su_mean 0.001
_refine_ls_structure_factor_coef Fsqd
_refine_ls_weighting_details 'calc w=1/[\s^2^(Fo^2^)+(0.1357P)^2^+294.5841P] where P=(Fo^2^+2Fc^2^)/3'
_refine_ls_weighting_scheme calc
_refine_ls_wR_factor_gt 0.2576
_refine_ls_wR_factor_ref 0.2878
_reflns_number_gt 8439
_reflns_number_total 12035
_reflns_threshold_expression >2sigma(I)
_cod_data_source_file ja046047ssi20040813_055841.cif
_cod_data_source_block dl8
_cod_depositor_comments
;
The following automatic conversions were performed:

'_exptl_crystal_density_meas' value 'none' was changed to '?' - the
value is perceived as not measured.

Automatic conversion script
Id: cif_fix_values 3008 2015-01-20 13:52:24Z robertas 
;
_cod_database_code 4113147

loop_
_symmetry_equiv_pos_as_xyz
'x, y, z'
'-x, y, -z+1/2'
'x+1/2, y+1/2, z'
'-x+1/2, y+1/2, -z+1/2'
'-x, -y, -z'
'x, -y, z-1/2'
'-x+1/2, -y+1/2, -z'
'x+1/2, -y+1/2, z-1/2'

loop_
_atom_site_label
_atom_site_type_symbol
_atom_site_fract_x
_atom_site_fract_y
_atom_site_fract_z
_atom_site_U_iso_or_equiv
_atom_site_adp_type
_atom_site_occupancy
_atom_site_symmetry_multiplicity
_atom_site_calc_flag
_atom_site_refinement_flags
Pr1 Pr 0.247984(19) 0.159845(16) 0.74457(3) 0.0330(2) Uani 1 1 d .
Si1 Si 0.36937(12) 0.20080(12) 0.82467(19) 0.0575(9) Uani 1 1 d .
Si2 Si 0.34267(12) 0.22681(10) 0.66636(19) 0.0521(8) Uani 1 1 d .
Si3 Si 0.30478(14) 0.08660(10) 0.61228(18) 0.0531(8) Uani 1 1 d .
Si4 Si 0.20622(14) 0.11578(11) 0.55406(17) 0.0547(8) Uani 1 1 d .
Si5 Si 0.22552(13) 0.14354(13) 0.94299(18) 0.0580(9) Uani 1 1 d .
Si6 Si 0.24145(13) 0.05999(11) 0.86422(19) 0.0551(8) Uani 1 1 d .
Si7 Si 0.11621(11) 0.18061(11) 0.7572(2) 0.0566(8) Uani 1 1 d .
Si8 Si 0.17416(13) 0.26144(11) 0.7368(3) 0.0710(11) Uani 1 1 d .
N1 N 0.3273(3) 0.1987(3) 0.7483(5) 0.045(2) Uani 1 1 d .
N2 N 0.2504(3) 0.1170(3) 0.6267(5) 0.043(2) Uani 1 1 d .
N3 N 0.2383(4) 0.1152(3) 0.8592(5) 0.048(2) Uani 1 1 d .
N4 N 0.1732(3) 0.2052(3) 0.7456(6) 0.048(2) Uani 1 1 d .
C1 C 0.3598(6) 0.2484(7) 0.8894(10) 0.108(7) Uani 1 1 d .
H1A H 0.3248 0.2490 0.9057 0.162 Uiso 1 1 calc R
H1B H 0.3674 0.2755 0.8618 0.162 Uiso 1 1 calc R
H1C H 0.3820 0.2458 0.9348 0.162 Uiso 1 1 calc R
C2 C 0.3675(5) 0.1502(5) 0.8852(8) 0.077(4) Uani 1 1 d .
H2A H 0.3724 0.1245 0.8525 0.115 Uiso 1 1 calc R
H2B H 0.3348 0.1482 0.9100 0.115 Uiso 1 1 calc R
H2C H 0.3942 0.1515 0.9248 0.115 Uiso 1 1 calc R
C3 C 0.4375(5) 0.2044(5) 0.7972(8) 0.072(4) Uani 1 1 d .
H3A H 0.4457 0.1800 0.7631 0.108 Uiso 1 1 calc R
H3B H 0.4589 0.2030 0.8439 0.108 Uiso 1 1 calc R
H3C H 0.4434 0.2321 0.7705 0.108 Uiso 1 1 calc R
C4 C 0.2884(5) 0.2257(4) 0.5964(7) 0.062(3) Uani 1 1 d .
H4A H 0.2584 0.2372 0.6212 0.093 Uiso 1 1 calc R
H4B H 0.2822 0.1956 0.5797 0.093 Uiso 1 1 calc R
H4C H 0.2962 0.2438 0.5515 0.093 Uiso 1 1 calc R
C5 C 0.3983(5) 0.2055(4) 0.6136(7) 0.067(3) Uani 1 1 d .
H5A H 0.3937 0.1743 0.6029 0.101 Uiso 1 1 calc R
H5B H 0.4288 0.2096 0.6453 0.101 Uiso 1 1 calc R
H5C H 0.4016 0.2214 0.5649 0.101 Uiso 1 1 calc R
C6 C 0.3570(6) 0.2863(4) 0.6824(9) 0.075(4) Uani 1 1 d .
H6A H 0.3294 0.2999 0.7101 0.112 Uiso 1 1 calc R
H6B H 0.3610 0.3008 0.6326 0.112 Uiso 1 1 calc R
H6C H 0.3882 0.2891 0.7130 0.112 Uiso 1 1 calc R
C7 C 0.2930(7) 0.0271(4) 0.5890(9) 0.083(5) Uani 1 1 d .
H7A H 0.2717 0.0142 0.6284 0.125 Uiso 1 1 calc R
H7B H 0.3251 0.0115 0.5880 0.125 Uiso 1 1 calc R
H7C H 0.2761 0.0247 0.5384 0.125 Uiso 1 1 calc R
C8 C 0.3449(5) 0.1051(5) 0.5306(7) 0.067(3) Uani 1 1 d .
H8A H 0.3250 0.1047 0.4825 0.101 Uiso 1 1 calc R
H8B H 0.3737 0.0854 0.5261 0.101 Uiso 1 1 calc R
H8C H 0.3568 0.1349 0.5408 0.101 Uiso 1 1 calc R
C9 C 0.3453(5) 0.0882(4) 0.7019(7) 0.060(3) Uani 1 1 d .
H9A H 0.3258 0.0785 0.7460 0.090 Uiso 1 1 calc R
H9B H 0.3571 0.1182 0.7109 0.090 Uiso 1 1 calc R
H9C H 0.3742 0.0688 0.6957 0.090 Uiso 1 1 calc R
C10 C 0.2314(6) 0.1097(6) 0.4534(7) 0.080(4) Uani 1 1 d .
H10A H 0.2512 0.0828 0.4504 0.120 Uiso 1 1 calc R
H10B H 0.2528 0.1348 0.4416 0.120 Uiso 1 1 calc R
H10C H 0.2033 0.1084 0.4161 0.120 Uiso 1 1 calc R
C11 C 0.1702(6) 0.1678(5) 0.5489(9) 0.077(4) Uani 1 1 d .
H11A H 0.1556 0.1739 0.5992 0.115 Uiso 1 1 calc R
H11B H 0.1432 0.1652 0.5099 0.115 Uiso 1 1 calc R
H11C H 0.1927 0.1917 0.5349 0.115 Uiso 1 1 calc R
C12 C 0.1591(5) 0.0693(5) 0.5632(8) 0.075(4) Uani 1 1 d .
H12A H 0.1448 0.0699 0.6148 0.112 Uiso 1 1 calc R
H12B H 0.1762 0.0413 0.5553 0.112 Uiso 1 1 calc R
H12C H 0.1322 0.0729 0.5243 0.112 Uiso 1 1 calc R
C13 C 0.2703(6) 0.1298(7) 1.0264(8) 0.098(6) Uani 1 1 d .
H13A H 0.2688 0.0984 1.0372 0.148 Uiso 1 1 calc R
H13B H 0.2606 0.1462 1.0723 0.148 Uiso 1 1 calc R
H13C H 0.3047 0.1378 1.0127 0.148 Uiso 1 1 calc R
C14 C 0.2298(6) 0.2028(5) 0.9270(9) 0.088(5) Uani 1 1 d .
H14A H 0.2631 0.2100 0.9076 0.132 Uiso 1 1 calc R
H14B H 0.2246 0.2182 0.9757 0.132 Uiso 1 1 calc R
H14C H 0.2040 0.2118 0.8892 0.132 Uiso 1 1 calc R
C15 C 0.1612(5) 0.1351(5) 0.9810(7) 0.068(4) Uani 1 1 d .
H15A H 0.1561 0.1039 0.9916 0.103 Uiso 1 1 calc R
H15B H 0.1362 0.1450 0.9427 0.103 Uiso 1 1 calc R
H15C H 0.1576 0.1518 1.0287 0.103 Uiso 1 1 calc R
C16 C 0.3043(5) 0.0381(5) 0.8951(9) 0.085(5) Uani 1 1 d .
H16A H 0.3142 0.0508 0.9451 0.128 Uiso 1 1 calc R
H16B H 0.3293 0.0459 0.8567 0.128 Uiso 1 1 calc R
H16C H 0.3025 0.0062 0.8998 0.128 Uiso 1 1 calc R
C17 C 0.2230(6) 0.0347(4) 0.7700(8) 0.072(4) Uani 1 1 d .
H17A H 0.1897 0.0455 0.7538 0.107 Uiso 1 1 calc R
H17B H 0.2219 0.0029 0.7756 0.107 Uiso 1 1 calc R
H17C H 0.2476 0.0426 0.7311 0.107 Uiso 1 1 calc R
C18 C 0.1969(5) 0.0344(4) 0.9340(8) 0.069(4) Uani 1 1 d .
H18A H 0.1625 0.0437 0.9214 0.103 Uiso 1 1 calc R
H18B H 0.2059 0.0436 0.9866 0.103 Uiso 1 1 calc R
H18C H 0.1991 0.0025 0.9303 0.103 Uiso 1 1 calc R
C19 C 0.0687(6) 0.1938(6) 0.6818(10) 0.102(6) Uani 1 1 d .
H19A H 0.0630 0.2255 0.6809 0.153 Uiso 1 1 calc R
H19B H 0.0372 0.1788 0.6931 0.153 Uiso 1 1 calc R
H19C H 0.0807 0.1843 0.6316 0.153 Uiso 1 1 calc R
C20 C 0.0830(5) 0.1948(4) 0.8495(9) 0.073(4) Uani 1 1 d .
H20A H 0.1054 0.1891 0.8938 0.109 Uiso 1 1 calc R
H20B H 0.0527 0.1768 0.8537 0.109 Uiso 1 1 calc R
H20C H 0.0736 0.2258 0.8487 0.109 Uiso 1 1 calc R
C21 C 0.1253(5) 0.1195(4) 0.7569(7) 0.060(3) Uani 1 1 d .
H21A H 0.1504 0.1114 0.7963 0.089 Uiso 1 1 calc R
H21B H 0.1367 0.1102 0.7061 0.089 Uiso 1 1 calc R
H21C H 0.0933 0.1051 0.7680 0.089 Uiso 1 1 calc R
C22 C 0.1254(6) 0.2911(5) 0.7973(13) 0.109(7) Uani 1 1 d .
H22A H 0.0917 0.2807 0.7827 0.164 Uiso 1 1 calc R
H22B H 0.1276 0.3226 0.7881 0.164 Uiso 1 1 calc R
H22C H 0.1319 0.2851 0.8521 0.164 Uiso 1 1 calc R
C23 C 0.1606(6) 0.2798(5) 0.6350(11) 0.099(6) Uani 1 1 d .
H23A H 0.1286 0.2674 0.6169 0.149 Uiso 1 1 calc R
H23B H 0.1875 0.2698 0.6016 0.149 Uiso 1 1 calc R
H23C H 0.1587 0.3118 0.6334 0.149 Uiso 1 1 calc R
C24 C 0.2352(5) 0.2858(4) 0.7707(11) 0.092(6) Uani 1 1 d .
H24A H 0.2628 0.2728 0.7420 0.137 Uiso 1 1 calc R
H24B H 0.2402 0.2800 0.8258 0.137 Uiso 1 1 calc R
H24C H 0.2346 0.3175 0.7619 0.137 Uiso 1 1 calc R
K1 K 0.0000 -0.07119(12) 0.7500 0.0601(10) Uani 1 2 d S
O1 O 0.0072(4) -0.0080(3) 0.8580(6) 0.083(3) Uiso 1 1 d D
C25 C 0.0525(5) 0.0109(5) 0.8902(10) 0.094(2) Uiso 1 1 d D
H25A H 0.0771 0.0163 0.8492 0.113 Uiso 1 1 calc R
H25B H 0.0679 -0.0089 0.9291 0.113 Uiso 1 1 calc R
C26 C 0.0378(6) 0.0520(5) 0.9260(9) 0.094(2) Uiso 1 1 d D
H26A H 0.0289 0.0476 0.9805 0.113 Uiso 1 1 calc R
H26B H 0.0652 0.0739 0.9234 0.113 Uiso 1 1 calc R
C27 C -0.0054(6) 0.0655(4) 0.8802(10) 0.094(2) Uiso 1 1 d D
H27A H 0.0051 0.0811 0.8331 0.113 Uiso 1 1 calc R
H27B H -0.0274 0.0849 0.9102 0.113 Uiso 1 1 calc R
C28 C -0.0311(5) 0.0248(5) 0.8604(10) 0.094(2) Uiso 1 1 d D
H28A H -0.0561 0.0174 0.8998 0.113 Uiso 1 1 calc R
H28B H -0.0485 0.0273 0.8097 0.113 Uiso 1 1 calc R
O2 O 0.0992(4) -0.0651(4) 0.7329(6) 0.087(3) Uiso 1 1 d D
C29 C 0.1236(6) -0.0638(7) 0.6608(8) 0.110(3) Uiso 1 1 d D
H29A H 0.1225 -0.0337 0.6395 0.131 Uiso 1 1 calc R
H29B H 0.1066 -0.0836 0.6236 0.131 Uiso 1 1 calc R
C30 C 0.1749(6) -0.0772(7) 0.6735(9) 0.110(3) Uiso 1 1 d D
H30A H 0.1832 -0.1015 0.6383 0.131 Uiso 1 1 calc R
H30B H 0.1979 -0.0526 0.6638 0.131 Uiso 1 1 calc R
C31 C 0.1799(6) -0.0912(6) 0.7517(9) 0.110(3) Uiso 1 1 d D
H31A H 0.2092 -0.0768 0.7769 0.131 Uiso 1 1 calc R
H31B H 0.1850 -0.1233 0.7540 0.131 Uiso 1 1 calc R
C32 C 0.1344(6) -0.0794(7) 0.7903(8) 0.110(3) Uiso 1 1 d D
H32A H 0.1209 -0.1050 0.8183 0.131 Uiso 1 1 calc R
H32B H 0.1412 -0.0557 0.8280 0.131 Uiso 1 1 calc R
O3 O 0.0075(5) -0.1350(4) 0.8551(7) 0.111(4) Uiso 1 1 d D
C33 C 0.0325(9) -0.1300(6) 0.9264(10) 0.138(4) Uiso 1 1 d D
H33A H 0.0232 -0.1020 0.9507 0.165 Uiso 1 1 calc R
H33B H 0.0693 -0.1307 0.9199 0.165 Uiso 1 1 calc R
C34 C 0.0164(10) -0.1665(7) 0.9730(10) 0.138(4) Uiso 1 1 d D
H34A H 0.0458 -0.1800 0.9996 0.165 Uiso 1 1 calc R
H34B H -0.0072 -0.1563 1.0125 0.165 Uiso 1 1 calc R
C35 C -0.0074(9) -0.1973(6) 0.9243(11) 0.138(4) Uiso 1 1 d D
H35A H -0.0423 -0.2024 0.9409 0.165 Uiso 1 1 calc R
H35B H 0.0109 -0.2255 0.9263 0.165 Uiso 1 1 calc R
C36 C -0.0074(9) -0.1798(6) 0.8467(10) 0.138(4) Uiso 1 1 d D
H36A H 0.0165 -0.1959 0.8144 0.165 Uiso 1 1 calc R
H36B H -0.0414 -0.1818 0.8225 0.165 Uiso 1 1 calc R
K2 K 0.5000 -0.06909(16) 0.7500 0.0787(13) Uani 1 2 d S
O4 O 0.5049(6) -0.1285(5) 0.6352(9) 0.146(5) Uiso 1 1 d D
C37 C 0.4659(9) -0.1327(8) 0.5770(14) 0.174(6) Uiso 1 1 d D
H37A H 0.4639 -0.1061 0.5445 0.209 Uiso 1 1 calc R
H37B H 0.4329 -0.1378 0.6006 0.209 Uiso 1 1 calc R
C38 C 0.4813(11) -0.1701(9) 0.5325(12) 0.174(6) Uiso 1 1 d D
H38A H 0.4516 -0.1875 0.5162 0.209 Uiso 1 1 calc R
H38B H 0.4990 -0.1605 0.4858 0.209 Uiso 1 1 calc R
C39 C 0.5140(11) -0.1957(7) 0.5805(15) 0.174(6) Uiso 1 1 d D
H39A H 0.5478 -0.1977 0.5580 0.209 Uiso 1 1 calc R
H39B H 0.5005 -0.2257 0.5865 0.209 Uiso 1 1 calc R
C40 C 0.5164(11) -0.1735(7) 0.6541(12) 0.174(6) Uiso 1 1 d D
H40A H 0.4915 -0.1857 0.6899 0.209 Uiso 1 1 calc R
H40B H 0.5504 -0.1761 0.6781 0.209 Uiso 1 1 calc R
O5 O 0.4942(11) -0.0053(7) 0.8589(13) 0.211(9) Uiso 1 1 d D
C41 C 0.4522(12) 0.0125(15) 0.899(3) 0.398(18) Uiso 1 1 d D
H41A H 0.4415 -0.0072 0.9407 0.477 Uiso 1 1 calc R
H41B H 0.4233 0.0176 0.8629 0.477 Uiso 1 1 calc R
C42 C 0.472(2) 0.0536(15) 0.930(3) 0.398(18) Uiso 1 1 d D
H42A H 0.4442 0.0748 0.9378 0.477 Uiso 1 1 calc R
H42B H 0.4903 0.0489 0.9788 0.477 Uiso 1 1 calc R
C43 C 0.505(2) 0.0682(10) 0.870(3) 0.398(18) Uiso 1 1 d D
H43A H 0.5277 0.0914 0.8885 0.477 Uiso 1 1 calc R
H43B H 0.4855 0.0790 0.8240 0.477 Uiso 1 1 calc R
C44 C 0.5317(12) 0.0281(15) 0.852(3) 0.398(18) Uiso 1 1 d D
H44A H 0.5452 0.0289 0.7996 0.477 Uiso 1 1 calc R
H44B H 0.5597 0.0232 0.8898 0.477 Uiso 1 1 calc R
O6 O 0.4009(5) -0.0666(4) 0.7454(8) 0.118(4) Uiso 1 1 d D
C45 C 0.3702(7) -0.0707(8) 0.6784(9) 0.129(4) Uiso 1 1 d D
H45A H 0.3820 -0.0950 0.6459 0.154 Uiso 1 1 calc R
H45B H 0.3707 -0.0434 0.6479 0.154 Uiso 1 1 calc R
C46 C 0.3199(6) -0.0794(8) 0.7050(10) 0.129(4) Uiso 1 1 d D
H46A H 0.2970 -0.0555 0.6890 0.154 Uiso 1 1 calc R
H46B H 0.3071 -0.1070 0.6822 0.154 Uiso 1 1 calc R
C47 C 0.3218(6) -0.0828(8) 0.7868(10) 0.129(4) Uiso 1 1 d D
H47A H 0.3050 -0.0573 0.8103 0.154 Uiso 1 1 calc R
H47B H 0.3045 -0.1097 0.8036 0.154 Uiso 1 1 calc R
C48 C 0.3734(7) -0.0840(7) 0.8097(9) 0.129(4) Uiso 1 1 d D
H48A H 0.3840 -0.1144 0.8210 0.154 Uiso 1 1 calc R
H48B H 0.3793 -0.0660 0.8564 0.154 Uiso 1 1 calc R

loop_
_atom_site_aniso_label
_atom_site_aniso_U_11
_atom_site_aniso_U_22
_atom_site_aniso_U_33
_atom_site_aniso_U_23
_atom_site_aniso_U_13
_atom_site_aniso_U_12
Pr1 0.0307(3) 0.0265(3) 0.0420(3) -0.0016(2) 0.0037(2) -0.0025(2)
Si1 0.0426(17) 0.075(2) 0.0551(19) -0.0114(16) 0.0053(14) -0.0131(16)
Si2 0.0508(18) 0.0451(17) 0.0609(19) 0.0012(14) 0.0109(15) -0.0082(14)
Si3 0.070(2) 0.0456(18) 0.0439(17) -0.0077(13) 0.0103(15) 0.0040(15)
Si4 0.066(2) 0.060(2) 0.0382(16) -0.0023(14) -0.0007(14) -0.0125(16)
Si5 0.054(2) 0.081(2) 0.0385(16) -0.0115(15) 0.0090(14) -0.0153(17)
Si6 0.063(2) 0.0508(19) 0.0513(18) 0.0168(14) 0.0080(15) 0.0027(16)
Si7 0.0327(16) 0.0520(19) 0.085(2) 0.0129(17) 0.0042(15) -0.0045(14)
Si8 0.0448(19) 0.0340(17) 0.135(4) 0.0064(19) 0.025(2) 0.0071(14)
N1 0.034(5) 0.044(5) 0.056(5) -0.010(4) 0.013(4) -0.012(4)
N2 0.051(5) 0.037(5) 0.039(4) 0.001(4) 0.003(4) -0.007(4)
N3 0.064(6) 0.049(5) 0.031(4) 0.001(4) 0.006(4) 0.001(4)
N4 0.028(4) 0.031(4) 0.085(7) 0.008(4) 0.012(4) 0.003(3)
C1 0.059(9) 0.167(18) 0.098(12) -0.080(12) 0.003(8) -0.010(10)
C2 0.056(8) 0.113(12) 0.060(8) 0.012(8) -0.010(6) -0.021(8)
C3 0.045(7) 0.097(11) 0.075(9) -0.003(8) 0.004(6) -0.014(7)
C4 0.062(8) 0.052(7) 0.072(8) 0.011(6) 0.005(6) -0.010(6)
C5 0.078(9) 0.069(9) 0.055(7) -0.002(6) 0.015(6) -0.001(7)
C6 0.080(10) 0.045(7) 0.099(11) 0.003(7) 0.009(8) -0.011(7)
C7 0.123(13) 0.047(8) 0.081(10) -0.021(7) 0.018(9) 0.016(8)
C8 0.070(9) 0.082(9) 0.050(7) -0.012(6) 0.014(6) 0.004(7)
C9 0.072(9) 0.046(7) 0.063(7) -0.004(5) 0.012(6) 0.014(6)
C10 0.076(10) 0.118(13) 0.046(7) -0.005(7) 0.003(6) -0.020(9)
C11 0.074(9) 0.076(9) 0.079(9) 0.012(7) -0.028(8) 0.001(7)
C12 0.083(10) 0.083(10) 0.058(8) -0.018(7) -0.004(7) -0.024(8)
C13 0.083(11) 0.163(18) 0.049(8) -0.016(9) -0.003(7) -0.006(11)
C14 0.099(11) 0.070(9) 0.096(11) -0.047(8) 0.044(9) -0.043(8)
C15 0.076(9) 0.080(9) 0.051(7) -0.001(6) 0.017(6) -0.002(7)
C16 0.071(9) 0.093(11) 0.093(10) 0.043(9) 0.025(8) 0.033(8)
C17 0.106(11) 0.028(6) 0.081(9) -0.002(6) 0.024(8) 0.011(6)
C18 0.068(8) 0.068(9) 0.070(8) 0.027(7) 0.006(7) -0.012(7)
C19 0.068(10) 0.115(14) 0.123(14) 0.056(11) -0.014(9) -0.007(9)
C20 0.054(8) 0.048(7) 0.118(12) 0.008(7) 0.027(8) -0.003(6)
C21 0.053(7) 0.056(7) 0.070(8) -0.001(6) -0.001(6) -0.021(6)
C22 0.080(11) 0.041(8) 0.21(2) -0.014(10) 0.056(12) 0.006(7)
C23 0.076(10) 0.068(10) 0.155(16) 0.031(10) 0.030(10) 0.019(8)
C24 0.064(8) 0.025(6) 0.187(17) -0.009(8) 0.047(10) -0.008(6)
K1 0.045(2) 0.0420(19) 0.093(3) 0.000 -0.0115(18) 0.000
K2 0.0338(19) 0.079(3) 0.123(4) 0.000 0.007(2) 0.000

loop_
_atom_type_symbol
_atom_type_description
_atom_type_scat_dispersion_real
_atom_type_scat_dispersion_imag
_atom_type_scat_source
C C 0.0033 0.0016 'International Tables Vol C Tables 4.2.6.8 and 6.1.1.4'
H H 0.0000 0.0000 'International Tables Vol C Tables 4.2.6.8 and 6.1.1.4'
N N 0.0061 0.0033 'International Tables Vol C Tables 4.2.6.8 and 6.1.1.4'
O O 0.0106 0.0060 'International Tables Vol C Tables 4.2.6.8 and 6.1.1.4'
Si Si 0.0817 0.0704 'International Tables Vol C Tables 4.2.6.8 and 6.1.1.4'
K K 0.2009 0.2494 'International Tables Vol C Tables 4.2.6.8 and 6.1.1.4'
Pr Pr -0.2180 2.8214 'International Tables Vol C Tables 4.2.6.8 and 6.1.1.4'

loop_
_geom_angle_atom_site_label_1
_geom_angle_atom_site_label_2
_geom_angle_atom_site_label_3
_geom_angle
_geom_angle_site_symmetry_1
_geom_angle_site_symmetry_3
N1 Pr1 N4 115.7(3) . .
N1 Pr1 N2 104.4(3) . .
N4 Pr1 N2 110.5(3) . .
N1 Pr1 N3 111.2(3) . .
N4 Pr1 N3 102.4(3) . .
N2 Pr1 N3 113.0(3) . .
N1 Si1 C1 113.5(6) . .
N1 Si1 C2 112.1(5) . .
C1 Si1 C2 107.6(8) . .
N1 Si1 C3 115.0(5) . .
C1 Si1 C3 104.5(7) . .
C2 Si1 C3 103.1(7) . .
N1 Si2 C4 109.5(5) . .
N1 Si2 C6 114.4(6) . .
C4 Si2 C6 105.4(6) . .
N1 Si2 C5 115.7(5) . .
C4 Si2 C5 106.5(6) . .
C6 Si2 C5 104.4(6) . .
N2 Si3 C8 115.7(5) . .
N2 Si3 C9 109.4(5) . .
C8 Si3 C9 106.9(6) . .
N2 Si3 C7 114.2(6) . .
C8 Si3 C7 102.9(6) . .
C9 Si3 C7 107.0(6) . .
N2 Si4 C11 111.4(5) . .
N2 Si4 C10 115.5(6) . .
C11 Si4 C10 103.4(7) . .
N2 Si4 C12 113.6(5) . .
C11 Si4 C12 107.6(7) . .
C10 Si4 C12 104.5(6) . .
N3 Si5 C14 110.7(5) . .
N3 Si5 C15 115.1(5) . .
C14 Si5 C15 104.5(7) . .
N3 Si5 C13 113.4(6) . .
C14 Si5 C13 107.0(8) . .
C15 Si5 C13 105.4(7) . .
N3 Si6 C17 110.9(5) . .
N3 Si6 C16 114.5(7) . .
C17 Si6 C16 108.8(7) . .
N3 Si6 C18 114.7(6) . .
C17 Si6 C18 103.4(6) . .
C16 Si6 C18 103.8(6) . .
N4 Si7 C19 114.7(6) . .
N4 Si7 C21 108.8(5) . .
C19 Si7 C21 107.5(7) . .
N4 Si7 C20 115.5(6) . .
C19 Si7 C20 102.9(8) . .
C21 Si7 C20 107.0(6) . .
N4 Si8 C24 112.5(5) . .
N4 Si8 C23 112.1(7) . .
C24 Si8 C23 108.9(8) . .
N4 Si8 C22 114.4(6) . .
C24 Si8 C22 103.5(8) . .
C23 Si8 C22 104.7(8) . .
Si1 N1 Si2 117.1(5) . .
Si1 N1 Pr1 126.4(5) . .
Si2 N1 Pr1 116.5(4) . .
Si4 N2 Si3 116.4(5) . .
Si4 N2 Pr1 127.1(5) . .
Si3 N2 Pr1 116.4(4) . .
Si6 N3 Si5 117.8(5) . .
Si6 N3 Pr1 126.7(4) . .
Si5 N3 Pr1 115.5(4) . .
Si7 N4 Si8 117.6(5) . .
Si7 N4 Pr1 118.7(4) . .
Si8 N4 Pr1 123.8(4) . .
O2 K1 O2 172.0(5) . 2_556
O2 K1 O3 92.0(4) . 2_556
O2 K1 O3 93.8(4) 2_556 2_556
O2 K1 O3 93.8(4) . .
O2 K1 O3 92.0(4) 2_556 .
O3 K1 O3 86.3(6) 2_556 .
O2 K1 O1 88.3(3) . .
O2 K1 O1 86.0(3) 2_556 .
O3 K1 O1 178.9(4) 2_556 .
O3 K1 O1 92.7(3) . .
O2 K1 O1 86.0(3) . 2_556
O2 K1 O1 88.3(3) 2_556 2_556
O3 K1 O1 92.7(3) 2_556 2_556
O3 K1 O1 178.9(4) . 2_556
O1 K1 O1 88.4(4) . 2_556
C28 O1 C25 107.3(10) . .
C28 O1 K1 118.9(8) . .
C25 O1 K1 127.2(8) . .
O1 C25 C26 106.5(10) . .
C27 C26 C25 103.2(10) . .
C26 C27 C28 104.5(11) . .
O1 C28 C27 106.0(10) . .
C29 O2 C32 108.7(11) . .
C29 O2 K1 124.8(9) . .
C32 O2 K1 122.6(9) . .
O2 C29 C30 107.8(11) . .
C31 C30 C29 107.6(11) . .
C30 C31 C32 107.7(11) . .
O2 C32 C31 107.4(11) . .
C33 O3 C36 108.6(12) . .
C33 O3 K1 123.3(10) . .
C36 O3 K1 127.7(10) . .
O3 C33 C34 105.6(12) . .
C35 C34 C33 108.4(12) . .
C34 C35 C36 107.5(12) . .
O3 C36 C35 105.4(12) . .
O6 K2 O6 176.6(6) 2_656 .
O6 K2 O4 88.8(5) 2_656 .
O6 K2 O4 93.5(5) . .
O6 K2 O4 93.5(5) 2_656 2_656
O6 K2 O4 88.8(5) . 2_656
O4 K2 O4 95.4(7) . 2_656
O6 K2 O5 91.7(7) 2_656 .
O6 K2 O5 85.9(7) . .
O4 K2 O5 176.4(6) . .
O4 K2 O5 88.1(6) 2_656 .
O6 K2 O5 85.9(7) 2_656 2_656
O6 K2 O5 91.7(7) . 2_656
O4 K2 O5 88.1(6) . 2_656
O4 K2 O5 176.4(6) 2_656 2_656
O5 K2 O5 88.4(10) . 2_656
C37 O4 C40 102.8(14) . .
C37 O4 K2 122.2(13) . .
C40 O4 K2 119.1(12) . .
O4 C37 C38 103.8(14) . .
C39 C38 C37 107.4(13) . .
C38 C39 C40 105.8(13) . .
O4 C40 C39 104.0(13) . .
C41 O5 C44 108.6(15) . .
C41 O5 K2 132(3) . .
C44 O5 K2 114(2) . .
O5 C41 C42 103.2(16) . .
C43 C42 C41 102.7(18) . .
C42 C43 C44 101.4(18) . .
O5 C44 C43 103.6(17) . .
C45 O6 C48 107.9(12) . .
C45 O6 K2 125.7(10) . .
C48 O6 K2 119.1(10) . .
O6 C45 C46 106.1(12) . .
C47 C46 C45 108.5(12) . .
C48 C47 C46 107.1(12) . .
C47 C48 O6 106.0(12) . .

loop_
_geom_bond_atom_site_label_1
_geom_bond_atom_site_label_2
_geom_bond_distance
_geom_bond_site_symmetry_2
Pr1 N1 2.423(8) .
Pr1 N4 2.427(8) .
Pr1 N2 2.430(8) .
Pr1 N3 2.431(8) .
Si1 N1 1.719(9) .
Si1 C1 1.860(15) .
Si1 C2 1.871(15) .
Si1 C3 1.888(13) .
Si2 N1 1.718(9) .
Si2 C4 1.868(13) .
Si2 C6 1.878(13) .
Si2 C5 1.875(13) .
Si3 N2 1.743(9) .
Si3 C8 1.878(13) .
Si3 C9 1.875(13) .
Si3 C7 1.889(13) .
Si4 N2 1.707(9) .
Si4 C11 1.859(14) .
Si4 C10 1.892(13) .
Si4 C12 1.903(14) .
Si5 N3 1.732(9) .
Si5 C14 1.837(15) .
Si5 C15 1.866(13) .
Si5 C13 1.904(15) .
Si6 N3 1.692(10) .
Si6 C17 1.865(14) .
Si6 C16 1.872(14) .
Si6 C18 1.882(12) .
Si7 N4 1.710(8) .
Si7 C19 1.845(15) .
Si7 C21 1.886(12) .
Si7 C20 1.895(14) .
Si8 N4 1.727(9) .
Si8 C24 1.871(15) .
Si8 C23 1.882(18) .
Si8 C22 1.914(15) .
K1 O2 2.671(10) .
K1 O2 2.671(10) 2_556
K1 O3 2.675(12) 2_556
K1 O3 2.675(12) .
K1 O1 2.695(10) .
K1 O1 2.695(10) 2_556
O1 C28 1.431(12) .
O1 C25 1.441(12) .
C25 C26 1.458(14) .
C26 C27 1.445(15) .
C27 C28 1.459(14) .
O2 C29 1.421(13) .
O2 C32 1.422(13) .
C29 C30 1.439(14) .
C30 C31 1.425(16) .
C31 C32 1.443(14) .
O3 C33 1.401(13) .
O3 C36 1.432(14) .
C33 C34 1.447(15) .
C34 C35 1.408(17) .
C35 C36 1.449(15) .
K2 O6 2.640(12) 2_656
K2 O6 2.640(12) .
K2 O4 2.701(15) .
K2 O4 2.701(15) 2_656
K2 O5 2.72(2) .
K2 O5 2.72(2) 2_656
O4 C37 1.438(14) .
O4 C40 1.448(14) .
C37 C38 1.445(15) .
C38 C39 1.428(18) .
C39 C40 1.446(15) .
O5 C41 1.434(16) .
O5 C44 1.434(16) .
C41 C42 1.456(17) .
C42 C43 1.446(19) .
C43 C44 1.457(17) .
O6 C45 1.412(13) .
O6 C48 1.449(13) .
C45 C46 1.450(15) .
C46 C47 1.422(16) .
C47 C48 1.423(15) .
